data_2233535
loop_
_publ_author_name
'Kang, Sung Kwon'
'Cho, Nam Sook'
'Jang, Siyoung'

_publ_section_title
;
 5-Ethoxy-1,3,4-thiadiazole-2(3<i>H</i>)-thione
;
_journal_coeditor_code IS5053
_journal_issue 2
_journal_name_full 'Acta Crystallographica Section E'
_journal_page_first o503
_journal_paper_doi 10.1107/S1600536812002024
_journal_volume 68
_journal_year 2012
_chemical_formula_iupac 'C4 H6 N2 O S2'
_chemical_formula_moiety 'C4 H6 N2 O S2'
_chemical_formula_sum 'C4 H6 N2 O S2'
_chemical_formula_weight 162.23
_chemical_name_systematic
;
5-Ethoxy-1,3,4-thiadiazole-2(3<i>H</i>)-thione
;
_space_group_IT_number 2
_symmetry_cell_setting triclinic
_symmetry_space_group_name_Hall '-P 1'
_symmetry_space_group_name_H-M 'P -1'
_atom_sites_solution_hydrogens geom
_atom_sites_solution_primary direct
_atom_sites_solution_secondary difmap
_audit_creation_method 'WinGX routine CIF_UPDATE'
_cell_angle_alpha 116.55(4)
_cell_angle_beta 93.70(3)
_cell_angle_gamma 106.10(3)
_cell_formula_units_Z 2
_cell_length_a 6.0308(12)
_cell_length_b 8.1171(16)
_cell_length_c 8.7616(18)
_cell_measurement_reflns_used 3632
_cell_measurement_temperature 296(2)
_cell_measurement_theta_max 24.56
_cell_measurement_theta_min 2.88
_cell_volume 359.7(2)
_computing_cell_refinement 'SAINT (Bruker, 2002)'
_computing_data_collection 'SMART (Bruker, 2002)'
_computing_data_reduction 'SAINT (Bruker, 2002)'
_computing_molecular_graphics 'ORTEP-3 (Farrugia, 1997)'
_computing_publication_material 'WinGX (Farrugia, 1999)'
_computing_structure_refinement 'SHELXL97 (Sheldrick, 2008)'
_computing_structure_solution 'SHELXS97 (Sheldrick, 2008)'
_diffrn_ambient_temperature 296(2)
_diffrn_measured_fraction_theta_full 0.999
_diffrn_measured_fraction_theta_max 0.999
_diffrn_measurement_device_type 'Bruker SMART CCD area-detector'
_diffrn_measurement_method '\f and \w scans'
_diffrn_radiation_monochromator graphite
_diffrn_radiation_type MoK\a
_diffrn_radiation_wavelength 0.71073
_diffrn_reflns_av_R_equivalents 0.0783
_diffrn_reflns_limit_h_max 7
_diffrn_reflns_limit_h_min -7
_diffrn_reflns_limit_k_max 9
_diffrn_reflns_limit_k_min -9
_diffrn_reflns_limit_l_max 10
_diffrn_reflns_limit_l_min -10
_diffrn_reflns_number 10973
_diffrn_reflns_theta_full 25.4
_diffrn_reflns_theta_max 25.4
_diffrn_reflns_theta_min 2.66
_exptl_absorpt_coefficient_mu 0.659
_exptl_absorpt_correction_T_max 0.951
_exptl_absorpt_correction_T_min 0.905
_exptl_absorpt_correction_type multi-scan
_exptl_absorpt_process_details '(SADABS; Bruker, 2002)'
_exptl_crystal_colour colourless
_exptl_crystal_density_diffrn 1.498
_exptl_crystal_density_method 'not measured'
_exptl_crystal_description block
_exptl_crystal_F_000 168
_exptl_crystal_size_max 0.16
_exptl_crystal_size_mid 0.12
_exptl_crystal_size_min 0.08
_refine_diff_density_max 0.336
_refine_diff_density_min -0.246
_refine_ls_extinction_method none
_refine_ls_goodness_of_fit_ref 1.034
_refine_ls_hydrogen_treatment mixed
_refine_ls_matrix_type full
_refine_ls_number_parameters 86
_refine_ls_number_reflns 1329
_refine_ls_number_restraints 0
_refine_ls_restrained_S_all 1.034
_refine_ls_R_factor_all 0.0464
_refine_ls_R_factor_gt 0.0347
_refine_ls_shift/su_max 0
_refine_ls_shift/su_mean 0
_refine_ls_structure_factor_coef Fsqd
_refine_ls_weighting_details 'calc w=1/[\s^2^(Fo^2^)+(0.0692P)^2^] where P=(Fo^2^+2Fc^2^)/3'
_refine_ls_weighting_scheme calc
_refine_ls_wR_factor_ref 0.106
_reflns_number_gt 1020
_reflns_number_total 1329
_reflns_threshold_expression I>2\s(I)
_cod_data_source_file is5053.cif
_cod_data_source_block I
_cod_database_code 2233535
_cod_database_fobs_code 2233535

loop_
_symmetry_equiv_pos_as_xyz
'x, y, z'
'-x, -y, -z'

loop_
_atom_site_type_symbol
_atom_site_label
_atom_site_fract_x
_atom_site_fract_y
_atom_site_fract_z
_atom_site_U_iso_or_equiv
_atom_site_adp_type
_atom_site_calc_flag
_atom_site_refinement_flags
_atom_site_occupancy
S S1 0.58072(11) 0.69466(8) 0.86851(8) 0.0633(3) Uani d . 1
C C2 0.3257(4) 0.6379(3) 0.7233(3) 0.0478(5) Uani d . 1
N N3 0.2660(4) 0.4510(3) 0.6039(3) 0.0522(5) Uani d . 1
H H3 0.158(4) 0.408(4) 0.531(3) 0.055(8) Uiso d . 1
N N4 0.3981(3) 0.3405(3) 0.6130(3) 0.0523(5) Uani d . 1
C C5 0.5704(4) 0.4537(3) 0.7487(3) 0.0500(6) Uani d . 1
S S6 0.18884(11) 0.79469(9) 0.73697(8) 0.0591(3) Uani d . 1
O O7 0.7344(3) 0.4010(2) 0.8031(2) 0.0623(5) Uani d . 1
C C8 0.7080(5) 0.1955(3) 0.7051(3) 0.0572(6) Uani d . 1
H H8A 0.7218 0.1607 0.5857 0.069 Uiso calc R 1
H H8B 0.5544 0.1142 0.7027 0.069 Uiso calc R 1
C C9 0.9014(5) 0.1656(4) 0.7956(4) 0.0711(7) Uani d . 1
H H9A 0.89 0.0306 0.7338 0.107 Uiso calc R 1
H H9B 0.8853 0.1999 0.9133 0.107 Uiso calc R 1
H H9C 1.0524 0.2471 0.7974 0.107 Uiso calc R 1

loop_
_atom_site_aniso_label
_atom_site_aniso_U_11
_atom_site_aniso_U_22
_atom_site_aniso_U_33
_atom_site_aniso_U_12
_atom_site_aniso_U_13
_atom_site_aniso_U_23
S1 0.0619(4) 0.0459(4) 0.0679(4) 0.0255(3) -0.0096(3) 0.0151(3)
C2 0.0472(12) 0.0499(13) 0.0521(12) 0.0229(10) 0.0101(10) 0.0260(10)
N3 0.0476(11) 0.0498(11) 0.0560(12) 0.0221(9) -0.0011(10) 0.0215(9)
N4 0.0525(11) 0.0445(10) 0.0592(11) 0.0241(9) 0.0025(9) 0.0216(9)
C5 0.0480(13) 0.0453(12) 0.0593(14) 0.0223(10) 0.0042(11) 0.0249(11)
S6 0.0597(4) 0.0531(4) 0.0668(4) 0.0319(3) 0.0059(3) 0.0248(3)
O7 0.0583(10) 0.0458(9) 0.0739(11) 0.0241(8) -0.0102(8) 0.0214(8)
C8 0.0620(15) 0.0471(13) 0.0634(14) 0.0263(11) 0.0047(11) 0.0243(11)
C9 0.0803(19) 0.0673(17) 0.0799(18) 0.0429(14) 0.0091(14) 0.0382(14)

loop_
_atom_type_symbol
_atom_type_description
_atom_type_scat_dispersion_real
_atom_type_scat_dispersion_imag
_atom_type_scat_source
C C 0.0033 0.0016 'International Tables Vol C Tables 4.2.6.8 and 6.1.1.4'
H H 0 0 'International Tables Vol C Tables 4.2.6.8 and 6.1.1.4'
N N 0.0061 0.0033 'International Tables Vol C Tables 4.2.6.8 and 6.1.1.4'
O O 0.0106 0.006 'International Tables Vol C Tables 4.2.6.8 and 6.1.1.4'
S S 0.1246 0.1234 'International Tables Vol C Tables 4.2.6.8 and 6.1.1.4'

loop_
_geom_angle_atom_site_label_1
_geom_angle_atom_site_label_2
_geom_angle_atom_site_label_3
_geom_angle
C5 S1 C2 89.00(11)
N3 C2 S6 127.91(18)
N3 C2 S1 107.12(17)
S6 C2 S1 124.97(15)
C2 N3 N4 120.52(19)
C2 N3 H3 118(2)
N4 N3 H3 121(2)
C5 N4 N3 107.33(18)
N4 C5 O7 125.7(2)
N4 C5 S1 116.01(17)
O7 C5 S1 118.33(16)
C5 O7 C8 115.95(17)
O7 C8 C9 107.07(19)
O7 C8 H8A 110.3
C9 C8 H8A 110.3
O7 C8 H8B 110.3
C9 C8 H8B 110.3
H8A C8 H8B 108.6
C8 C9 H9A 109.5
C8 C9 H9B 109.5
H9A C9 H9B 109.5
C8 C9 H9C 109.5
H9A C9 H9C 109.5
H9B C9 H9C 109.5

loop_
_geom_bond_atom_site_label_1
_geom_bond_atom_site_label_2
_geom_bond_distance
S1 C5 1.738(2)
S1 C2 1.740(2)
C2 N3 1.325(3)
C2 S6 1.665(2)
N3 N4 1.377(3)
N3 H3 0.76(2)
N4 C5 1.293(3)
C5 O7 1.321(2)
O7 C8 1.449(3)
C8 C9 1.502(3)
C8 H8A 0.97
C8 H8B 0.97
C9 H9A 0.96
C9 H9B 0.96
C9 H9C 0.96

loop_
_geom_hbond_atom_site_label_D
_geom_hbond_atom_site_label_H
_geom_hbond_atom_site_label_A
_geom_hbond_site_symmetry_A
_geom_hbond_distance_DH
_geom_hbond_distance_HA
_geom_hbond_distance_DA
_geom_hbond_angle_DHA
N3 H3 S6 2_566 0.76(2) 2.57(2) 3.317(3) 170(3)

loop_
_cod_related_entry_id
_cod_related_entry_database
_cod_related_entry_code
1 ChemSpider 14539688
